data_7023323
loop_
_publ_author_name
'Liu, Zicheng'
'Xu, Junjie'
'Ruan, Wenqing'
'Fu, Chen'
'Zhang, Hui-Jun'
'Wen, Ting-Bin'

_publ_section_title
;
 A half-sandwich 1,2-azaborolyl ruthenium complex: synthesis,
 characterization, and evaluation of its catalytic activities.
;
_journal_issue 33
_journal_name_full 'Dalton transactions (Cambridge, England : 2003)'
_journal_page_first 11976
_journal_page_last 11980
_journal_paper_doi 10.1039/c3dt51177d
_journal_volume 42
_journal_year 2013
_chemical_absolute_configuration unk
_chemical_formula_moiety 'C15 H14 O7'
_chemical_formula_sum 'C15 H14 O7'
_chemical_formula_weight 306.26
_chemical_name_systematic
; 
 ? 
;
_space_group_IT_number 4
_symmetry_cell_setting monoclinic
_symmetry_space_group_name_Hall 'P 2yb'
_symmetry_space_group_name_H-M 'P 1 21 1'
_atom_sites_solution_hydrogens geom
_atom_sites_solution_primary direct
_atom_sites_solution_secondary difmap
_audit_creation_method SHELXL-97
_cell_angle_alpha 90.00
_cell_angle_beta 94.023(6)
_cell_angle_gamma 90.00
_cell_formula_units_Z 2
_cell_length_a 9.1386(7)
_cell_length_b 6.5567(5)
_cell_length_c 11.6157(8)
_cell_measurement_reflns_used 1836
_cell_measurement_temperature 173(2)
_cell_measurement_theta_max 28.7645
_cell_measurement_theta_min 2.7449
_cell_volume 694.29(9)
_computing_structure_refinement 'SHELXL-97 (Sheldrick, 1997)'
_computing_structure_solution 'SHELXS-97 (Sheldrick, 1990)'
_diffrn_ambient_temperature 173(2)
_diffrn_measured_fraction_theta_full 0.998
_diffrn_measured_fraction_theta_max 0.998
_diffrn_radiation_monochromator graphite
_diffrn_radiation_source 'fine-focus sealed tube'
_diffrn_radiation_type MoK\a
_diffrn_radiation_wavelength 0.71073
_diffrn_reflns_av_R_equivalents 0.0265
_diffrn_reflns_av_sigmaI/netI 0.0469
_diffrn_reflns_limit_h_max 9
_diffrn_reflns_limit_h_min -11
_diffrn_reflns_limit_k_max 8
_diffrn_reflns_limit_k_min -7
_diffrn_reflns_limit_l_max 8
_diffrn_reflns_limit_l_min -14
_diffrn_reflns_number 3444
_diffrn_reflns_theta_full 25.99
_diffrn_reflns_theta_max 25.99
_diffrn_reflns_theta_min 2.74
_exptl_absorpt_coefficient_mu 0.118
_exptl_absorpt_correction_T_max 1.00000
_exptl_absorpt_correction_T_min 0.95148
_exptl_absorpt_correction_type multi-scan
_exptl_absorpt_process_details
;
 CrysAlisPro, Oxford Diffraction Ltd.,
 Version 1.171.33.46 (release 27-08-2009 CrysAlis171 .NET)
 (compiled Aug 27 2009,17:19:36)
 Empirical absorption correction using spherical harmonics,
 implemented in SCALE3 ABSPACK scaling algorithm.
;
_exptl_crystal_colour colorless
_exptl_crystal_density_diffrn 1.465
_exptl_crystal_density_method 'not measured'
_exptl_crystal_description plate
_exptl_crystal_F_000 320
_exptl_crystal_size_max 0.26
_exptl_crystal_size_mid 0.22
_exptl_crystal_size_min 0.08
_refine_diff_density_max 0.166
_refine_diff_density_min -0.151
_refine_diff_density_rms 0.036
_refine_ls_abs_structure_details 'Flack H D (1983), Acta Cryst. A39, 876-881'
_refine_ls_extinction_method none
_refine_ls_goodness_of_fit_ref 1.009
_refine_ls_hydrogen_treatment constr
_refine_ls_matrix_type full
_refine_ls_number_parameters 199
_refine_ls_number_reflns 1489
_refine_ls_number_restraints 1
_refine_ls_restrained_S_all 1.008
_refine_ls_R_factor_all 0.0426
_refine_ls_R_factor_gt 0.0331
_refine_ls_shift/su_max 0.002
_refine_ls_shift/su_mean 0.000
_refine_ls_structure_factor_coef Fsqd
_refine_ls_weighting_details 'calc w=1/[\s^2^(Fo^2^)+(0.0317P)^2^+0.0000P] where P=(Fo^2^+2Fc^2^)/3'
_refine_ls_weighting_scheme calc
_refine_ls_wR_factor_gt 0.0632
_refine_ls_wR_factor_ref 0.0647
_reflns_number_gt 1231
_reflns_number_total 1489
_reflns_threshold_expression >2sigma(I)
_cod_data_source_file c3dt51177d.txt
_cod_data_source_block compound-5c
_cod_depositor_comments
;
The following automatic conversions were performed:

'_symmetry_cell_setting' value 'Monoclinic' changed to 'monoclinic'
according to /home/saulius/struct/CIF-dictionaries/cif_core.dic
dictionary named 'cif_core.dic' version 2.4.2 from
2011-04-26.

'_refine_ls_hydrogen_treatment' value 'Constr' changed
to 'constr' according to
/home/saulius/struct/CIF-dictionaries/cif_core.dic dictionary named
'cif_core.dic' version 2.4.2 from 2011-04-26.

Automatic conversion script
Id: cif_fix_values 1891 2012-01-12 08:04:46Z andrius 
;
_cod_original_sg_symbol_H-M P2(1)
_cod_database_code 7023323

loop_
_symmetry_equiv_pos_as_xyz
'x, y, z'
'-x, y+1/2, -z'

loop_
_atom_site_label
_atom_site_type_symbol
_atom_site_fract_x
_atom_site_fract_y
_atom_site_fract_z
_atom_site_U_iso_or_equiv
_atom_site_adp_type
_atom_site_occupancy
_atom_site_symmetry_multiplicity
_atom_site_calc_flag
_atom_site_refinement_flags
O1 O 0.2773(2) 0.6836(3) 0.26087(15) 0.0383(5) Uani 1 1 d .
O2 O 0.31275(19) 0.4574(3) 0.40332(13) 0.0309(4) Uani 1 1 d .
O3 O 0.3592(2) 0.1788(4) 0.51030(14) 0.0460(6) Uani 1 1 d .
O4 O 1.0450(2) 0.1957(4) 0.28829(19) 0.0623(7) Uani 1 1 d .
O5 O 0.88302(19) -0.0042(3) 0.36751(14) 0.0351(5) Uani 1 1 d .
O6 O 0.7667(2) 0.7039(4) 0.07162(18) 0.0569(7) Uani 1 1 d .
O7 O 0.97442(19) 0.5389(3) 0.12591(13) 0.0330(5) Uani 1 1 d .
C1 C 0.5420(3) 0.1030(4) 0.28268(19) 0.0235(6) Uani 1 1 d .
H1A H 0.5734 -0.0358 0.3102 0.028 Uiso 1 1 calc R
C2 C 0.6405(3) 0.2791(4) 0.32773(18) 0.0194(5) Uani 1 1 d .
H2A H 0.6338 0.3135 0.4111 0.023 Uiso 1 1 calc R
C3 C 0.7931(3) 0.2907(4) 0.28487(19) 0.0224(6) Uani 1 1 d .
C4 C 0.7601(3) 0.4483(4) 0.21296(18) 0.0242(6) Uani 1 1 d .
C5 C 0.6012(2) 0.4589(4) 0.24033(18) 0.0212(6) Uani 1 1 d .
H5A H 0.5700 0.5894 0.2758 0.025 Uiso 1 1 calc R
C6 C 0.4888(3) 0.3614(4) 0.15329(19) 0.0238(6) Uani 1 1 d .
H6A H 0.4774 0.4295 0.0762 0.029 Uiso 1 1 calc R
C7 C 0.3456(3) 0.3356(4) 0.21539(19) 0.0234(6) Uani 1 1 d .
H7A H 0.2617 0.2985 0.1593 0.028 Uiso 1 1 calc R
C8 C 0.3069(3) 0.5128(4) 0.2883(2) 0.0258(6) Uani 1 1 d .
C9 C 0.3522(3) 0.2529(4) 0.4170(2) 0.0278(6) Uani 1 1 d .
C10 C 0.3802(2) 0.1608(4) 0.30238(18) 0.0220(5) Uani 1 1 d .
H10A H 0.3135 0.0421 0.2851 0.026 Uiso 1 1 calc R
C11 C 0.5368(3) 0.1346(4) 0.15148(19) 0.0265(6) Uani 1 1 d .
H11A H 0.4631 0.0464 0.1094 0.032 Uiso 1 1 calc R
H11B H 0.6339 0.1162 0.1201 0.032 Uiso 1 1 calc R
C12 C 0.9221(3) 0.1619(5) 0.31172(19) 0.0274(6) Uani 1 1 d .
C13 C 0.9970(3) -0.1507(5) 0.3989(2) 0.0411(8) Uani 1 1 d .
H13A H 0.9551 -0.2658 0.4392 0.062 Uiso 1 1 calc R
H13B H 1.0734 -0.0857 0.4497 0.062 Uiso 1 1 calc R
H13C H 1.0398 -0.2001 0.3290 0.062 Uiso 1 1 calc R
C14 C 0.8329(3) 0.5772(4) 0.1299(2) 0.0274(6) Uani 1 1 d .
C15 C 1.0515(3) 0.6614(5) 0.0450(2) 0.0427(7) Uani 1 1 d .
H15A H 1.1551 0.6216 0.0489 0.064 Uiso 1 1 calc R
H15B H 1.0436 0.8059 0.0651 0.064 Uiso 1 1 calc R
H15C H 1.0077 0.6391 -0.0334 0.064 Uiso 1 1 calc R

loop_
_atom_site_aniso_label
_atom_site_aniso_U_11
_atom_site_aniso_U_22
_atom_site_aniso_U_33
_atom_site_aniso_U_23
_atom_site_aniso_U_13
_atom_site_aniso_U_12
O1 0.0313(11) 0.0247(11) 0.0590(12) 0.0038(10) 0.0051(9) 0.0056(11)
O2 0.0312(11) 0.0303(11) 0.0322(10) -0.0024(9) 0.0091(7) 0.0053(10)
O3 0.0500(13) 0.0570(14) 0.0326(10) 0.0144(11) 0.0146(9) 0.0093(13)
O4 0.0200(11) 0.0718(18) 0.0968(16) 0.0476(15) 0.0156(11) 0.0093(13)
O5 0.0229(10) 0.0333(12) 0.0503(11) 0.0159(9) 0.0107(8) 0.0071(10)
O6 0.0324(12) 0.0705(17) 0.0688(13) 0.0416(13) 0.0096(10) 0.0069(14)
O7 0.0270(10) 0.0403(12) 0.0327(9) 0.0129(9) 0.0101(7) -0.0011(10)
C1 0.0195(13) 0.0200(14) 0.0313(13) -0.0012(11) 0.0033(10) 0.0035(12)
C2 0.0202(13) 0.0190(13) 0.0192(11) 0.0009(10) 0.0034(9) 0.0017(12)
C3 0.0189(13) 0.0269(15) 0.0214(12) -0.0023(11) 0.0013(9) -0.0034(13)
C4 0.0206(14) 0.0289(15) 0.0228(12) -0.0031(12) 0.0010(10) -0.0036(13)
C5 0.0194(13) 0.0204(14) 0.0241(12) 0.0013(11) 0.0032(9) -0.0002(12)
C6 0.0240(15) 0.0291(15) 0.0183(11) 0.0009(11) 0.0012(10) 0.0002(13)
C7 0.0177(14) 0.0268(16) 0.0252(12) -0.0002(11) -0.0019(10) -0.0006(12)
C8 0.0149(13) 0.0243(15) 0.0387(14) 0.0047(12) 0.0052(10) 0.0010(13)
C9 0.0202(14) 0.0307(16) 0.0335(14) 0.0036(12) 0.0085(10) -0.0012(13)
C10 0.0163(12) 0.0186(13) 0.0311(13) -0.0013(11) 0.0026(9) -0.0016(12)
C11 0.0210(13) 0.0314(17) 0.0274(13) -0.0081(12) 0.0029(10) 0.0007(13)
C12 0.0226(14) 0.0351(16) 0.0250(12) 0.0030(12) 0.0049(10) 0.0003(14)
C13 0.0317(18) 0.0381(18) 0.0536(17) 0.0110(15) 0.0046(14) 0.0139(16)
C14 0.0244(15) 0.0308(16) 0.0266(13) 0.0026(12) 0.0000(11) -0.0043(14)
C15 0.0346(16) 0.0513(19) 0.0436(16) 0.0185(16) 0.0128(12) -0.0062(18)

loop_
_atom_type_symbol
_atom_type_description
_atom_type_scat_dispersion_real
_atom_type_scat_dispersion_imag
_atom_type_scat_source
C C 0.0033 0.0000 'International Tables Vol C Tables 4.2.6.8 and 6.1.1.4'
H H 0.0000 0.0000 'International Tables Vol C Tables 4.2.6.8 and 6.1.1.4'
O O 0.0106 0.0000 'International Tables Vol C Tables 4.2.6.8 and 6.1.1.4'

loop_
_geom_angle_atom_site_label_1
_geom_angle_atom_site_label_2
_geom_angle_atom_site_label_3
_geom_angle
C8 O2 C9 110.8(2)
C12 O5 C13 117.0(2)
C14 O7 C15 115.9(2)
C2 C1 C11 102.34(19)
C2 C1 C10 107.9(2)
C11 C1 C10 98.59(19)
C3 C2 C1 117.22(19)
C3 C2 C5 85.66(17)
C1 C2 C5 103.94(18)
C4 C3 C12 135.6(2)
C4 C3 C2 94.1(2)
C12 C3 C2 130.3(2)
C3 C4 C14 138.8(2)
C3 C4 C5 94.7(2)
C14 C4 C5 126.6(2)
C4 C5 C6 116.93(19)
C4 C5 C2 85.54(18)
C6 C5 C2 103.0(2)
C5 C6 C7 106.75(17)
C5 C6 C11 103.4(2)
C7 C6 C11 98.7(2)
C8 C7 C10 104.58(18)
C8 C7 C6 114.9(2)
C10 C7 C6 104.17(19)
O1 C8 O2 119.9(2)
O1 C8 C7 129.7(2)
O2 C8 C7 110.4(2)
O3 C9 O2 119.6(2)
O3 C9 C10 130.2(3)
O2 C9 C10 110.2(2)
C9 C10 C7 104.0(2)
C9 C10 C1 116.8(2)
C7 C10 C1 103.71(18)
C1 C11 C6 96.02(19)
O4 C12 O5 123.5(3)
O4 C12 C3 126.8(3)
O5 C12 C3 109.6(2)
O6 C14 O7 124.4(2)
O6 C14 C4 122.0(2)
O7 C14 C4 113.7(2)

loop_
_geom_bond_atom_site_label_1
_geom_bond_atom_site_label_2
_geom_bond_distance
O1 C8 1.190(3)
O2 C8 1.382(3)
O2 C9 1.395(3)
O3 C9 1.186(3)
O4 C12 1.195(3)
O5 C12 1.329(3)
O5 C13 1.445(3)
O6 C14 1.207(3)
O7 C14 1.321(3)
O7 C15 1.455(3)
C1 C2 1.533(3)
C1 C11 1.535(3)
C1 C10 1.559(3)
C2 C3 1.515(3)
C2 C5 1.581(3)
C3 C4 1.349(4)
C3 C12 1.466(4)
C4 C14 1.476(3)
C4 C5 1.510(3)
C5 C6 1.530(3)
C6 C7 1.547(3)
C6 C11 1.551(4)
C7 C8 1.495(4)
C7 C10 1.546(3)
C9 C10 1.499(3)
